data_4021333
loop_
_publ_author_name
'Alan R. Katritzky'
'Kavita Manju'
'Anna V. Gromova'
'Peter J. Steel'

_publ_section_title
;
 \b-Acylvinyl Anion and Dianion Equivalents:
 Lithiation of 1-[(2EZ)-3-Chloroprop-2-enyl]-1H-1,2,3-benzotriazole:
 Preparation and Elaboration of 1-(2-Oxiranylvinyl)-1H-benzotriazoles
;
_journal_name_full 'Journal of Organic Chemistry'
_journal_page_first 6018
_journal_page_last 6023
_journal_paper_doi 10.1021/jo049818j
_journal_volume 69
_journal_year 2004
_chemical_formula_sum 'C17 H15 N3 O'
_chemical_formula_weight 277.32
_chemical_name_common trans-(E)-6b
_space_group_IT_number 14
_symmetry_cell_setting monoclinic
_symmetry_space_group_name_Hall '-P 2ybc'
_symmetry_space_group_name_H-M 'P 1 21/c 1'
_cell_angle_alpha 90.00
_cell_angle_beta 97.1720(10)
_cell_angle_gamma 90.00
_cell_formula_units_Z 4
_cell_length_a 10.4392(9)
_cell_length_b 11.2346(9)
_cell_length_c 12.0911(10)
_cell_measurement_temperature 173(2)
_cell_volume 1407.0(2)
_diffrn_ambient_temperature 173(2)
_exptl_crystal_density_diffrn 1.309
_cod_depositor_comments
;
The following automatic conversions were performed:
'_symmetry_cell_setting' value 'Monoclinic' changed to 'monoclinic'
according to '/home/saulius/struct/CIF-dictionaries/cif_core.dic'
dictionary named 'cif_core.dic' version 2.4.1 from 2010-06-29.

Automatic conversion script
Id: cif_fix_enum 1527 2010-12-29 10:47:43Z saulius 
;
_cod_original_sg_symbol_H-M 'P 21/c'
_cod_database_code 4021333

loop_
_symmetry_equiv_pos_as_xyz
'x, y, z'
'-x, y+1/2, -z+1/2'
'-x, -y, -z'
'x, -y-1/2, z-1/2'

loop_
_atom_site_label
_atom_site_type_symbol
_atom_site_fract_x
_atom_site_fract_y
_atom_site_fract_z
_atom_site_U_iso_or_equiv
_atom_site_adp_type
_atom_site_occupancy
_atom_site_symmetry_multiplicity
_atom_site_calc_flag
_atom_site_refinement_flags
_atom_site_disorder_assembly
_atom_site_disorder_group
O1 O 0.75311(9) 0.21946(9) 0.92122(8) 0.0325(3) Uani 1 1 d . . .
C1 C 0.92042(14) 0.28473(12) 1.19640(12) 0.0286(3) Uani 1 1 d . . .
H1A H 0.9389 0.3663 1.1851 0.034 Uiso 1 1 calc R . .
C2 C 0.83538(14) 0.23122(13) 1.12284(12) 0.0313(3) Uani 1 1 d . . .
H2A H 0.8126 0.1510 1.1356 0.038 Uiso 1 1 calc R . .
C3 C 0.77465(14) 0.29190(13) 1.02148(12) 0.0299(3) Uani 1 1 d . . .
H3A H 0.8062 0.3746 1.0103 0.036 Uiso 1 1 calc R . .
C4 C 0.64089(14) 0.26594(12) 0.96717(11) 0.0281(3) Uani 1 1 d . . .
C5 C 0.56059(15) 0.17409(14) 1.01850(14) 0.0381(4) Uani 1 1 d . . .
H5A H 0.6160 0.1081 1.0480 0.057 Uiso 1 1 calc R . .
H5B H 0.4933 0.1440 0.9616 0.057 Uiso 1 1 calc R . .
H5C H 0.5203 0.2106 1.0792 0.057 Uiso 1 1 calc R . .
N11 N 0.98537(11) 0.22700(10) 1.29091(9) 0.0271(3) Uani 1 1 d . . .
N12 N 0.98296(12) 0.10545(10) 1.30018(10) 0.0309(3) Uani 1 1 d . . .
N13 N 1.04956(12) 0.07512(10) 1.39467(10) 0.0339(3) Uani 1 1 d . . .
C13A C 1.09670(13) 0.17761(12) 1.44951(12) 0.0276(3) Uani 1 1 d . . .
C14 C 1.17230(14) 0.19239(13) 1.55315(13) 0.0339(4) Uani 1 1 d . . .
H14A H 1.1994 0.1262 1.5992 0.041 Uiso 1 1 calc R . .
C15 C 1.20537(15) 0.30724(14) 1.58501(13) 0.0362(4) Uani 1 1 d . . .
H15A H 1.2571 0.3205 1.6543 0.043 Uiso 1 1 calc R . .
C16 C 1.16422(15) 0.40570(14) 1.51718(13) 0.0370(4) Uani 1 1 d . . .
H16A H 1.1889 0.4835 1.5423 0.044 Uiso 1 1 calc R . .
C17 C 1.08956(15) 0.39272(13) 1.41590(13) 0.0346(4) Uani 1 1 d . . .
H17A H 1.0617 0.4592 1.3705 0.042 Uiso 1 1 calc R . .
C17A C 1.05682(13) 0.27539(12) 1.38340(12) 0.0269(3) Uani 1 1 d . . .
C41 C 0.57098(13) 0.36216(12) 0.89736(11) 0.0274(3) Uani 1 1 d . . .
C42 C 0.63581(14) 0.43304(13) 0.82769(12) 0.0318(4) Uani 1 1 d . . .
H42A H 0.7242 0.4179 0.8218 0.038 Uiso 1 1 calc R . .
C43 C 0.57335(16) 0.52522(14) 0.76687(13) 0.0384(4) Uani 1 1 d . . .
H43A H 0.6195 0.5732 0.7207 0.046 Uiso 1 1 calc R . .
C44 C 0.44334(16) 0.54800(14) 0.77298(13) 0.0393(4) Uani 1 1 d . . .
H44A H 0.4005 0.6113 0.7313 0.047 Uiso 1 1 calc R . .
C45 C 0.37736(15) 0.47732(14) 0.84042(13) 0.0373(4) Uani 1 1 d . . .
H45A H 0.2884 0.4917 0.8445 0.045 Uiso 1 1 calc R . .
C46 C 0.44007(14) 0.38513(14) 0.90254(12) 0.0330(4) Uani 1 1 d . . .
H46A H 0.3936 0.3375 0.9488 0.040 Uiso 1 1 calc R . .

loop_
_atom_site_aniso_label
_atom_site_aniso_U_11
_atom_site_aniso_U_22
_atom_site_aniso_U_33
_atom_site_aniso_U_23
_atom_site_aniso_U_13
_atom_site_aniso_U_12
O1 0.0341(6) 0.0319(6) 0.0300(6) -0.0054(4) -0.0018(5) 0.0041(5)
C1 0.0332(8) 0.0226(7) 0.0287(8) 0.0028(6) -0.0009(6) 0.0035(6)
C2 0.0344(8) 0.0249(7) 0.0334(8) 0.0019(6) -0.0002(7) 0.0014(6)
C3 0.0338(8) 0.0256(7) 0.0289(8) -0.0014(6) -0.0010(6) 0.0014(6)
C4 0.0295(8) 0.0279(7) 0.0259(7) -0.0038(6) -0.0007(6) 0.0011(6)
C5 0.0372(9) 0.0358(9) 0.0390(9) 0.0026(7) -0.0036(7) -0.0046(7)
N11 0.0311(7) 0.0216(6) 0.0273(6) -0.0001(5) -0.0014(5) 0.0011(5)
N12 0.0374(7) 0.0212(6) 0.0325(7) 0.0009(5) -0.0013(6) 0.0028(5)
N13 0.0410(7) 0.0254(6) 0.0335(7) 0.0021(5) -0.0020(6) 0.0038(5)
C13A 0.0269(7) 0.0248(7) 0.0310(8) -0.0012(6) 0.0029(6) 0.0028(6)
C14 0.0337(8) 0.0339(8) 0.0329(8) 0.0041(7) -0.0007(7) 0.0060(6)
C15 0.0324(8) 0.0445(9) 0.0299(8) -0.0041(7) -0.0030(7) -0.0002(7)
C16 0.0395(9) 0.0310(8) 0.0389(9) -0.0082(7) -0.0013(7) -0.0058(7)
C17 0.0410(9) 0.0236(7) 0.0378(9) 0.0003(7) -0.0008(7) -0.0010(7)
C17A 0.0257(7) 0.0267(7) 0.0276(7) -0.0013(6) 0.0013(6) 0.0000(6)
C41 0.0312(8) 0.0273(7) 0.0217(7) -0.0045(6) -0.0041(6) -0.0009(6)
C42 0.0288(8) 0.0373(9) 0.0278(8) -0.0010(7) -0.0027(6) 0.0002(6)
C43 0.0440(10) 0.0383(9) 0.0307(8) 0.0058(7) -0.0040(7) -0.0020(7)
C44 0.0461(10) 0.0348(9) 0.0329(9) 0.0012(7) -0.0112(7) 0.0105(7)
C45 0.0314(8) 0.0416(9) 0.0367(9) -0.0054(7) -0.0049(7) 0.0079(7)
C46 0.0312(8) 0.0374(9) 0.0297(8) -0.0031(7) 0.0009(6) 0.0004(7)

loop_
_geom_bond_atom_site_label_1
_geom_bond_atom_site_label_2
_geom_bond_distance
_geom_bond_site_symmetry_2
_geom_bond_publ_flag
O1 C3 1.4541(17) . ?
O1 C4 1.4548(17) . ?
C1 C2 1.3203(19) . ?
C1 N11 1.4117(17) . ?
C1 H1A 0.9500 . ?
C2 C3 1.4746(19) . ?
C2 H2A 0.9500 . ?
C3 C4 1.4957(19) . ?
C3 H3A 1.0000 . ?
C4 C41 1.5033(19) . ?
C4 C5 1.511(2) . ?
C5 H5A 0.9800 . ?
C5 H5B 0.9800 . ?
C5 H5C 0.9800 . ?
N11 N12 1.3707(15) . ?
N11 C17A 1.3763(17) . ?
N12 N13 1.3063(16) . ?
N13 C13A 1.3879(18) . ?
C13A C17A 1.3913(19) . ?
C13A C14 1.405(2) . ?
C14 C15 1.378(2) . ?
C14 H14A 0.9500 . ?
C15 C16 1.412(2) . ?
C15 H15A 0.9500 . ?
C16 C17 1.375(2) . ?
C16 H16A 0.9500 . ?
C17 C17A 1.4054(19) . ?
C17 H17A 0.9500 . ?
C41 C42 1.394(2) . ?
C41 C46 1.400(2) . ?
C42 C43 1.385(2) . ?
C42 H42A 0.9500 . ?
C43 C44 1.392(2) . ?
C43 H43A 0.9500 . ?
C44 C45 1.382(2) . ?
C44 H44A 0.9500 . ?
C45 C46 1.394(2) . ?
C45 H45A 0.9500 . ?
C46 H46A 0.9500 . ?

loop_
_cod_related_entry_id
_cod_related_entry_database
_cod_related_entry_code
1 ChemSpider 4745883
